data_4003068
loop_
_publ_author_name
'Deswal, Swati'
'Singh, Sachin Kumar'
'Rambabu, P.'
'Kulkarni, Priyangi'
'Vaitheeswaran, G.'
'Praveenkumar, B.'
'Ogale, Satishchandra'
'Boomishankar, Ramamoorthy'

_publ_section_title
;
 Flexible Composite Energy Harvesters from Ferroelectric A2MX4-Type Hybrid
 Halogenometallates
;
_journal_issue 12
_journal_name_full 'Chemistry of Materials'
_journal_page_first 4545
_journal_paper_doi 10.1021/acs.chemmater.9b01227
_journal_volume 31
_journal_year 2019
_chemical_formula_sum 'C24 H40 Br4 Cd N2'
_chemical_formula_weight 788.62
_space_group_crystal_system orthorhombic
_space_group_IT_number 33
_space_group_name_Hall 'P 2c -2n'
_space_group_name_H-M_alt 'P n a 21'
_symmetry_space_group_name_Hall 'P 2c -2n'
_symmetry_space_group_name_H-M 'P n a 21'
_atom_sites_solution_hydrogens geom
_audit_creation_method SHELXL-2014/7
_cell_angle_alpha 90
_cell_angle_beta 90
_cell_angle_gamma 90
_cell_formula_units_Z 4
_cell_length_a 9.8897(10)
_cell_length_b 31.038(3)
_cell_length_c 9.6570(9)
_cell_measurement_reflns_used 9209
_cell_measurement_temperature 100(2)
_cell_measurement_theta_max 27.35
_cell_measurement_theta_min 2.44
_cell_volume 2964.3(5)
_computing_cell_refinement 'Bruker SAINT'
_computing_data_collection 'Bruker APEX2'
_computing_data_reduction 'Bruker SAINT'
_computing_molecular_graphics 'Bruker SHELXTL'
_computing_publication_material 'Bruker SHELXTL'
_computing_structure_refinement 'SHELXL-2014 (Sheldrick 2014)'
_computing_structure_solution 'SHELXS-97 (Sheldrick 2008)'
_diffrn_ambient_temperature 100(2)
_diffrn_measured_fraction_theta_full 1.000
_diffrn_measured_fraction_theta_max 0.997
_diffrn_measurement_device_type 'Bruker APEX-II CCD'
_diffrn_measurement_method '\f and \w scans'
_diffrn_radiation_type MoK\a
_diffrn_radiation_wavelength 0.71073
_diffrn_reflns_av_R_equivalents 0.1082
_diffrn_reflns_av_unetI/netI 0.0858
_diffrn_reflns_Laue_measured_fraction_full 1.000
_diffrn_reflns_Laue_measured_fraction_max 0.997
_diffrn_reflns_limit_h_max 13
_diffrn_reflns_limit_h_min -13
_diffrn_reflns_limit_k_max 41
_diffrn_reflns_limit_k_min -41
_diffrn_reflns_limit_l_max 12
_diffrn_reflns_limit_l_min -11
_diffrn_reflns_number 39561
_diffrn_reflns_point_group_measured_fraction_full 1.000
_diffrn_reflns_point_group_measured_fraction_max 0.997
_diffrn_reflns_theta_full 25.242
_diffrn_reflns_theta_max 28.384
_diffrn_reflns_theta_min 1.312
_exptl_absorpt_coefficient_mu 6.143
_exptl_absorpt_correction_T_max 0.7457
_exptl_absorpt_correction_T_min 0.3878
_exptl_absorpt_correction_type multi-scan
_exptl_absorpt_process_details SADABS
_exptl_crystal_colour colourless
_exptl_crystal_density_diffrn 1.767
_exptl_crystal_description block
_exptl_crystal_F_000 1544
_exptl_crystal_size_max 0.04
_exptl_crystal_size_mid 0.03
_exptl_crystal_size_min 0.02
_refine_diff_density_max 2.253
_refine_diff_density_min -2.307
_refine_diff_density_rms 0.208
_refine_ls_abs_structure_details
;
 Refined as an inversion twin.
;
_refine_ls_abs_structure_Flack 0.036(19)
_refine_ls_extinction_method none
_refine_ls_goodness_of_fit_ref 1.051
_refine_ls_hydrogen_treatment constr
_refine_ls_matrix_type full
_refine_ls_number_parameters 275
_refine_ls_number_reflns 7245
_refine_ls_number_restraints 367
_refine_ls_restrained_S_all 1.036
_refine_ls_R_factor_all 0.0694
_refine_ls_R_factor_gt 0.0573
_refine_ls_shift/su_max 0.000
_refine_ls_shift/su_mean 0.000
_refine_ls_structure_factor_coef Fsqd
_refine_ls_weighting_details 'w=1/[\s^2^(Fo^2^)+(0.0501P)^2^+20.7111P] where P=(Fo^2^+2Fc^2^)/3'
_refine_ls_weighting_scheme calc
_refine_ls_wR_factor_gt 0.1363
_refine_ls_wR_factor_ref 0.1454
_reflns_Friedel_coverage 0.889
_reflns_Friedel_fraction_full 1.000
_reflns_Friedel_fraction_max 0.997
_reflns_number_gt 6268
_reflns_number_total 7245
_reflns_threshold_expression 'I > 2\s(I)'
_cod_data_source_file cm9b01227_si_003.cif
_cod_data_source_block tri_a
_cod_database_code 4003068
_shelx_shelxl_version_number 2014/7
_shelx_space_group_comment
;
The symmetry employed for this shelxl refinement is uniquely defined
by the following loop, which should always be used as a source of
symmetry information in preference to the above space-group names.
They are only intended as comments.
;

loop_
_space_group_symop_operation_xyz
'x, y, z'
'-x, -y, z+1/2'
'x+1/2, -y+1/2, z'
'-x+1/2, y+1/2, z+1/2'

loop_
_atom_site_label
_atom_site_type_symbol
_atom_site_fract_x
_atom_site_fract_y
_atom_site_fract_z
_atom_site_U_iso_or_equiv
_atom_site_adp_type
_atom_site_occupancy
_atom_site_site_symmetry_order
_atom_site_calc_flag
_atom_site_refinement_flags_posn
_atom_site_refinement_flags_adp
Cd1 Cd 0.02858(8) 0.37204(2) 1.17448(9) 0.01939(18) Uani 1 1 d . U
Br1 Br 0.19079(17) 0.43432(4) 1.24335(16) 0.0381(4) Uani 1 1 d . U
Br2 Br -0.00192(14) 0.31552(4) 1.36738(13) 0.0272(3) Uani 1 1 d . U
Br3 Br -0.19889(15) 0.40885(4) 1.11135(18) 0.0417(4) Uani 1 1 d . U
Br4 Br 0.12018(12) 0.33126(3) 0.95771(12) 0.0217(2) Uani 1 1 d . U
N1 N 0.5208(9) 0.3082(3) 0.1120(10) 0.0177(17) Uani 1 1 d . U
N2 N 0.0518(10) 0.4409(3) 0.6799(12) 0.0213(17) Uani 1 1 d . U
C1 C 0.3773(15) 0.3463(4) 0.4672(16) 0.036(3) Uani 1 1 d . U
H1A H 0.4245 0.3740 0.4719 0.054 Uiso 1 1 calc R U
H1B H 0.3792 0.3325 0.5585 0.054 Uiso 1 1 calc R U
H1C H 0.2833 0.3510 0.4391 0.054 Uiso 1 1 calc R U
C2 C 0.447(2) 0.3175(5) 0.3626(18) 0.052(5) Uani 1 1 d . U
H2A H 0.5382 0.3104 0.3972 0.062 Uiso 1 1 calc R U
H2B H 0.3953 0.2902 0.3552 0.062 Uiso 1 1 calc R U
C3 C 0.4591(13) 0.3367(4) 0.2232(13) 0.023(2) Uani 1 1 d . U
H3A H 0.5146 0.3632 0.2309 0.028 Uiso 1 1 calc R U
H3B H 0.3679 0.3455 0.1921 0.028 Uiso 1 1 calc R U
C4 C 0.4344(13) 0.2698(3) 0.0860(13) 0.024(2) Uani 1 1 d . U
H4A H 0.3491 0.2789 0.0435 0.036 Uiso 1 1 calc R U
H4B H 0.4157 0.2552 0.1739 0.036 Uiso 1 1 calc R U
H4C H 0.4817 0.2500 0.0235 0.036 Uiso 1 1 calc R U
C5 C 0.6578(12) 0.2935(4) 0.1553(15) 0.027(3) Uani 1 1 d . U
H5A H 0.6960 0.2748 0.0833 0.040 Uiso 1 1 calc R U
H5B H 0.6508 0.2773 0.2422 0.040 Uiso 1 1 calc R U
H5C H 0.7166 0.3185 0.1688 0.040 Uiso 1 1 calc R U
C6 C -0.297(2) 0.4053(8) 0.530(3) 0.084(8) Uani 1 1 d . U
H6A H -0.3802 0.4225 0.5261 0.126 Uiso 1 1 calc R U
H6B H -0.3142 0.3785 0.5805 0.126 Uiso 1 1 calc R U
H6C H -0.2676 0.3985 0.4354 0.126 Uiso 1 1 calc R U
C7 C -0.191(2) 0.4300(8) 0.601(4) 0.099(9) Uani 1 1 d . U
H7A H -0.1867 0.4586 0.5556 0.119 Uiso 1 1 calc R U
H7B H -0.2221 0.4348 0.6968 0.119 Uiso 1 1 calc R U
C8 C -0.0606(19) 0.4144(5) 0.608(2) 0.057(4) Uani 1 1 d . U
H8A H -0.0303 0.4090 0.5117 0.068 Uiso 1 1 calc R U
H8B H -0.0647 0.3861 0.6548 0.068 Uiso 1 1 calc R U
C9 C 0.0708(18) 0.4825(5) 0.606(2) 0.051(4) Uani 1 1 d . U
H9A H 0.0934 0.4768 0.5086 0.076 Uiso 1 1 calc R U
H9B H 0.1444 0.4987 0.6493 0.076 Uiso 1 1 calc R U
H9C H -0.0129 0.4993 0.6104 0.076 Uiso 1 1 calc R U
C10 C 0.0128(19) 0.4462(6) 0.8300(18) 0.054(4) Uani 1 1 d . U
H10A H 0.0909 0.4566 0.8827 0.081 Uiso 1 1 calc R U
H10B H -0.0166 0.4184 0.8674 0.081 Uiso 1 1 calc R U
H10C H -0.0612 0.4671 0.8375 0.081 Uiso 1 1 calc R U
C11 C 0.5328(12) 0.3355(3) -0.0181(13) 0.022(2) Uani 1 1 d . U
H11A H 0.4409 0.3443 -0.0475 0.027 Uiso 1 1 calc R U
H11B H 0.5836 0.3621 0.0048 0.027 Uiso 1 1 calc R U
C12 C 0.6018(11) 0.3135(3) -0.1384(13) 0.020(2) Uani 1 1 d . U
C13 C 0.7388(12) 0.3198(4) -0.1591(13) 0.024(2) Uani 1 1 d . U
H13 H 0.7893 0.3370 -0.0961 0.029 Uiso 1 1 calc R U
C14 C 0.8024(13) 0.3009(4) -0.2729(14) 0.028(3) Uani 1 1 d . U
H14 H 0.8960 0.3058 -0.2886 0.033 Uiso 1 1 calc R U
C15 C 0.7295(13) 0.2752(4) -0.3629(13) 0.025(2) Uani 1 1 d . U
H15 H 0.7737 0.2620 -0.4393 0.030 Uiso 1 1 calc R U
C16 C 0.5938(13) 0.2685(4) -0.3426(14) 0.028(2) Uani 1 1 d . U
H16 H 0.5445 0.2504 -0.4040 0.034 Uiso 1 1 calc R U
C17 C 0.5285(12) 0.2882(4) -0.2319(13) 0.024(2) Uani 1 1 d . U
H17 H 0.4339 0.2845 -0.2198 0.029 Uiso 1 1 calc R U
C21 C 0.1736(15) 0.4140(5) 0.6623(18) 0.043(3) Uani 1 1 d . U
H21A H 0.1909 0.4091 0.5625 0.051 Uiso 1 1 calc R U
H21B H 0.1597 0.3857 0.7071 0.051 Uiso 1 1 calc R U
C22 C 0.3023(10) 0.4384(3) 0.7322(12) 0.047(3) Uani 1 1 d G U
C23 C 0.3396(10) 0.4313(3) 0.8691(12) 0.045(3) Uani 1 1 d G U
H23 H 0.2878 0.4124 0.9255 0.054 Uiso 1 1 calc R U
C24 C 0.4526(11) 0.4518(4) 0.9234(11) 0.079(6) Uani 1 1 d G U
H24 H 0.4781 0.4470 1.0170 0.094 Uiso 1 1 calc R U
C25 C 0.5283(10) 0.4795(4) 0.8409(14) 0.049(4) Uani 1 1 d G U
H25 H 0.6056 0.4935 0.8781 0.059 Uiso 1 1 calc R U
C26 C 0.4910(12) 0.4866(4) 0.7040(13) 0.085(7) Uani 1 1 d G U
H26 H 0.5428 0.5055 0.6476 0.102 Uiso 1 1 calc R U
C27 C 0.3780(13) 0.4660(4) 0.6497(10) 0.078(6) Uani 1 1 d G U
H27 H 0.3525 0.4709 0.5561 0.093 Uiso 1 1 calc R U

loop_
_atom_site_aniso_label
_atom_site_aniso_U_11
_atom_site_aniso_U_22
_atom_site_aniso_U_33
_atom_site_aniso_U_23
_atom_site_aniso_U_13
_atom_site_aniso_U_12
Cd1 0.0314(4) 0.0137(3) 0.0131(4) 0.0002(3) -0.0032(4) 0.0016(3)
Br1 0.0620(10) 0.0177(5) 0.0345(8) 0.0071(5) -0.0106(7) -0.0162(6)
Br2 0.0470(7) 0.0201(5) 0.0144(5) 0.0020(4) 0.0013(5) -0.0076(5)
Br3 0.0408(8) 0.0202(6) 0.0640(11) -0.0167(6) -0.0177(7) 0.0128(5)
Br4 0.0343(6) 0.0148(4) 0.0161(5) 0.0005(4) 0.0046(5) -0.0011(4)
N1 0.017(4) 0.012(3) 0.024(4) 0.000(3) 0.011(3) 0.001(3)
N2 0.034(4) 0.014(4) 0.015(4) 0.000(4) 0.001(4) 0.011(3)
C1 0.046(8) 0.034(6) 0.028(6) -0.003(6) 0.012(6) 0.012(6)
C2 0.085(12) 0.039(7) 0.032(6) 0.006(5) 0.024(7) 0.035(8)
C3 0.027(6) 0.014(4) 0.028(5) -0.004(4) 0.008(4) 0.001(4)
C4 0.034(6) 0.014(4) 0.024(6) 0.004(4) 0.008(5) -0.006(4)
C5 0.022(4) 0.023(5) 0.036(7) -0.003(5) 0.008(4) 0.007(4)
C6 0.060(10) 0.076(14) 0.12(2) -0.019(13) -0.033(12) 0.006(9)
C7 0.064(8) 0.070(12) 0.16(2) -0.025(14) -0.050(10) 0.011(8)
C8 0.060(7) 0.041(7) 0.069(11) -0.006(7) -0.018(7) 0.007(6)
C9 0.062(9) 0.029(6) 0.060(10) 0.019(6) -0.022(8) -0.003(6)
C10 0.065(10) 0.064(10) 0.034(7) -0.007(6) 0.008(6) 0.010(8)
C11 0.024(5) 0.014(4) 0.029(5) 0.003(4) 0.015(4) -0.001(4)
C12 0.023(4) 0.012(4) 0.025(5) 0.004(3) 0.007(4) 0.001(3)
C13 0.025(5) 0.022(5) 0.025(6) -0.003(4) 0.007(4) -0.004(4)
C14 0.026(5) 0.033(6) 0.024(5) -0.011(5) 0.010(4) -0.003(4)
C15 0.031(5) 0.023(5) 0.020(5) -0.004(4) -0.001(4) 0.001(4)
C16 0.033(5) 0.032(5) 0.020(6) 0.001(4) 0.000(4) -0.003(4)
C17 0.023(5) 0.028(5) 0.021(5) 0.003(4) -0.002(4) 0.000(4)
C21 0.046(5) 0.040(6) 0.042(7) 0.020(5) 0.020(5) 0.016(4)
C22 0.040(6) 0.035(7) 0.068(8) 0.020(6) 0.002(5) 0.007(5)
C23 0.039(6) 0.029(6) 0.068(8) 0.029(6) -0.008(6) -0.007(5)
C24 0.060(9) 0.071(11) 0.104(11) 0.046(9) -0.027(8) -0.028(9)
C25 0.045(8) 0.029(6) 0.074(10) 0.005(6) 0.002(6) -0.011(6)
C26 0.083(11) 0.084(13) 0.089(11) 0.027(9) -0.003(8) -0.040(10)
C27 0.079(10) 0.074(11) 0.080(10) 0.021(8) 0.004(8) -0.029(9)

loop_
_atom_type_symbol
_atom_type_description
_atom_type_scat_dispersion_real
_atom_type_scat_dispersion_imag
_atom_type_scat_source
C C 0.0033 0.0016 'International Tables Vol C Tables 4.2.6.8 and 6.1.1.4'
H H 0.0000 0.0000 'International Tables Vol C Tables 4.2.6.8 and 6.1.1.4'
N N 0.0061 0.0033 'International Tables Vol C Tables 4.2.6.8 and 6.1.1.4'
Br Br -0.2901 2.4595 'International Tables Vol C Tables 4.2.6.8 and 6.1.1.4'
Cd Cd -0.8075 1.2024 'International Tables Vol C Tables 4.2.6.8 and 6.1.1.4'

loop_
_geom_angle_atom_site_label_1
_geom_angle_atom_site_label_2
_geom_angle_atom_site_label_3
_geom_angle
Br2 Cd1 Br3 111.59(6)
Br2 Cd1 Br1 113.18(5)
Br3 Cd1 Br1 105.53(5)
Br2 Cd1 Br4 106.89(5)
Br3 Cd1 Br4 109.03(6)
Br1 Cd1 Br4 110.60(6)
C4 N1 C5 108.8(9)
C4 N1 C3 110.8(8)
C5 N1 C3 110.2(10)
C4 N1 C11 110.6(9)
C5 N1 C11 109.4(9)
C3 N1 C11 106.9(8)
C21 N2 C9 109.4(11)
C21 N2 C10 112.4(12)
C9 N2 C10 113.6(12)
C21 N2 C8 103.5(11)
C9 N2 C8 109.6(12)
C10 N2 C8 107.8(13)
C2 C1 H1A 109.5
C2 C1 H1B 109.5
H1A C1 H1B 109.5
C2 C1 H1C 109.5
H1A C1 H1C 109.5
H1B C1 H1C 109.5
C3 C2 C1 114.0(12)
C3 C2 H2A 108.7
C1 C2 H2A 108.7
C3 C2 H2B 108.7
C1 C2 H2B 108.7
H2A C2 H2B 107.6
C2 C3 N1 116.3(10)
C2 C3 H3A 108.2
N1 C3 H3A 108.2
C2 C3 H3B 108.2
N1 C3 H3B 108.2
H3A C3 H3B 107.4
N1 C4 H4A 109.5
N1 C4 H4B 109.5
H4A C4 H4B 109.5
N1 C4 H4C 109.5
H4A C4 H4C 109.5
H4B C4 H4C 109.5
N1 C5 H5A 109.5
N1 C5 H5B 109.5
H5A C5 H5B 109.5
N1 C5 H5C 109.5
H5A C5 H5C 109.5
H5B C5 H5C 109.5
C7 C6 H6A 109.5
C7 C6 H6B 109.5
H6A C6 H6B 109.5
C7 C6 H6C 109.5
H6A C6 H6C 109.5
H6B C6 H6C 109.5
C8 C7 C6 121(2)
C8 C7 H7A 107.2
C6 C7 H7A 107.2
C8 C7 H7B 107.2
C6 C7 H7B 107.2
H7A C7 H7B 106.8
C7 C8 N2 120.6(16)
C7 C8 H8A 107.2
N2 C8 H8A 107.2
C7 C8 H8B 107.2
N2 C8 H8B 107.2
H8A C8 H8B 106.8
N2 C9 H9A 109.5
N2 C9 H9B 109.5
H9A C9 H9B 109.5
N2 C9 H9C 109.5
H9A C9 H9C 109.5
H9B C9 H9C 109.5
N2 C10 H10A 109.5
N2 C10 H10B 109.5
H10A C10 H10B 109.5
N2 C10 H10C 109.5
H10A C10 H10C 109.5
H10B C10 H10C 109.5
C12 C11 N1 114.7(9)
C12 C11 H11A 108.6
N1 C11 H11A 108.6
C12 C11 H11B 108.6
N1 C11 H11B 108.6
H11A C11 H11B 107.6
C13 C12 C17 119.6(11)
C13 C12 C11 119.3(11)
C17 C12 C11 121.1(10)
C12 C13 C14 119.7(12)
C12 C13 H13 120.1
C14 C13 H13 120.1
C15 C14 C13 120.2(12)
C15 C14 H14 119.9
C13 C14 H14 119.9
C16 C15 C14 120.5(12)
C16 C15 H15 119.8
C14 C15 H15 119.8
C15 C16 C17 119.8(12)
C15 C16 H16 120.1
C17 C16 H16 120.1
C16 C17 C12 120.2(11)
C16 C17 H17 119.9
C12 C17 H17 119.9
N2 C21 C22 109.1(12)
N2 C21 H21A 109.9
C22 C21 H21A 109.9
N2 C21 H21B 109.9
C22 C21 H21B 109.9
H21A C21 H21B 108.3
C23 C22 C27 120.0
C23 C22 C21 121.9(9)
C27 C22 C21 118.1(9)
C24 C23 C22 120.0
C24 C23 H23 120.0
C22 C23 H23 120.0
C23 C24 C25 120.0
C23 C24 H24 120.0
C25 C24 H24 120.0
C26 C25 C24 120.0
C26 C25 H25 120.0
C24 C25 H25 120.0
C27 C26 C25 120.0
C27 C26 H26 120.0
C25 C26 H26 120.0
C26 C27 C22 120.0
C26 C27 H27 120.0
C22 C27 H27 120.0

loop_
_geom_bond_atom_site_label_1
_geom_bond_atom_site_label_2
_geom_bond_distance
Cd1 Br2 2.5765(14)
Cd1 Br3 2.5956(16)
Cd1 Br1 2.5984(15)
Cd1 Br4 2.6086(14)
N1 C4 1.489(14)
N1 C5 1.490(15)
N1 C3 1.519(14)
N1 C11 1.520(15)
N2 C21 1.476(16)
N2 C9 1.487(17)
N2 C10 1.51(2)
N2 C8 1.55(2)
C1 C2 1.514(19)
C1 H1A 0.9800
C1 H1B 0.9800
C1 H1C 0.9800
C2 C3 1.48(2)
C2 H2A 0.9900
C2 H2B 0.9900
C3 H3A 0.9900
C3 H3B 0.9900
C4 H4A 0.9800
C4 H4B 0.9800
C4 H4C 0.9800
C5 H5A 0.9800
C5 H5B 0.9800
C5 H5C 0.9800
C6 C7 1.47(3)
C6 H6A 0.9800
C6 H6B 0.9800
C6 H6C 0.9800
C7 C8 1.38(3)
C7 H7A 0.9900
C7 H7B 0.9900
C8 H8A 0.9900
C8 H8B 0.9900
C9 H9A 0.9800
C9 H9B 0.9800
C9 H9C 0.9800
C10 H10A 0.9800
C10 H10B 0.9800
C10 H10C 0.9800
C11 C12 1.511(16)
C11 H11A 0.9900
C11 H11B 0.9900
C12 C13 1.384(16)
C12 C17 1.399(17)
C13 C14 1.395(17)
C13 H13 0.9500
C14 C15 1.385(17)
C14 H14 0.9500
C15 C16 1.372(17)
C15 H15 0.9500
C16 C17 1.391(18)
C16 H16 0.9500
C17 H17 0.9500
C21 C22 1.628(19)
C21 H21A 0.9900
C21 H21B 0.9900
C22 C23 1.3900
C22 C27 1.3900
C23 C24 1.3900
C23 H23 0.9500
C24 C25 1.3900
C24 H24 0.9500
C25 C26 1.3900
C25 H25 0.9500
C26 C27 1.3900
C26 H26 0.9500
C27 H27 0.9500
